data_2201149
loop_
_publ_author_name
'Ohba, Shigeru'
'Ito, Yoshikatsu'

_publ_section_title
;
 <i>N</i>-[2-(3,4-Dimethoxyphenyl)ethyl]-3-phenylacrylamide
;
_journal_issue 5
_journal_name_full 'Acta Crystallographica Section E'
_journal_page_first o517
_journal_page_last o518
_journal_paper_doi 10.1107/S1600536802006360
_journal_volume 58
_journal_year 2002
_chemical_formula_iupac 'C19 H21 N O3'
_chemical_formula_moiety 'C19 H21 N O3'
_chemical_formula_sum 'C19 H21 N O3'
_chemical_formula_weight 311.38
_space_group_IT_number 14
_symmetry_cell_setting monoclinic
_symmetry_space_group_name_Hall '-P 2yab'
_symmetry_space_group_name_H-M 'P 1 21/a 1'
_cell_angle_alpha 90
_cell_angle_beta 91.714(6)
_cell_angle_gamma 90
_cell_formula_units_Z 4
_cell_length_a 24.449(2)
_cell_length_b 5.2431(5)
_cell_length_c 12.6633(9)
_cell_measurement_reflns_used 25
_cell_measurement_temperature 250.0(10)
_cell_measurement_theta_max 30.0
_cell_measurement_theta_min 25.0
_cell_volume 1622.6(2)
_computing_cell_refinement
;
WinAFC Diffractometer Control Software
;
_computing_data_collection
;
WinAFC Diffractometer Control Software (Rigaku, 1999)
;
_computing_data_reduction
;
TEXSAN (Molecular Structure Corporation, 1999)
;
_computing_molecular_graphics
;
ORTEPII (Johnson, 1976)
;
_computing_publication_material TEXSAN
_computing_structure_refinement
;
SHELXL97 (Sheldrick, 1997)
;
_computing_structure_solution
;
SIR92 (Altomare et al., 1994)
;
_diffrn_measured_fraction_theta_full 1.00
_diffrn_measured_fraction_theta_max 0.945
_diffrn_measurement_device_type 'Rigaku AFC-7R'
_diffrn_measurement_method \q-2\q
_diffrn_radiation_type CuK\a
_diffrn_radiation_wavelength 1.5418
_diffrn_reflns_av_R_equivalents 0.025
_diffrn_reflns_limit_h_max 30
_diffrn_reflns_limit_h_min 0
_diffrn_reflns_limit_k_max 0
_diffrn_reflns_limit_k_min -6
_diffrn_reflns_limit_l_max 15
_diffrn_reflns_limit_l_min -15
_diffrn_reflns_number 4079
_diffrn_reflns_theta_full 60
_diffrn_reflns_theta_max 75
_diffrn_reflns_theta_min 2.5
_diffrn_standards_decay_% 8.1
_diffrn_standards_interval_count 150
_diffrn_standards_number 3
_exptl_absorpt_coefficient_mu 0.693
_exptl_absorpt_correction_T_max 0.965
_exptl_absorpt_correction_T_min 0.842
_exptl_absorpt_correction_type integration
_exptl_absorpt_process_details '(Coppens et al., 1965)'
_exptl_crystal_colour colourless
_exptl_crystal_density_diffrn 1.275
_exptl_crystal_density_method 'not measured'
_exptl_crystal_description needle
_exptl_crystal_F_000 664
_exptl_crystal_size_max 0.75
_exptl_crystal_size_mid 0.15
_exptl_crystal_size_min 0.05
_refine_diff_density_max 0.28
_refine_diff_density_min -0.25
_refine_ls_extinction_coef 0.0028(3)
_refine_ls_extinction_expression Fc^*^=kFc[1+0.001xFc^2^\l^3^/sin(2\q)]^-1/4^
_refine_ls_extinction_method SHELXL97
_refine_ls_goodness_of_fit_ref 1.26
_refine_ls_hydrogen_treatment constr
_refine_ls_number_parameters 209
_refine_ls_number_reflns 3176
_refine_ls_R_factor_gt 0.056
_refine_ls_shift/su_max 0.001
_refine_ls_structure_factor_coef Fsqd
_refine_ls_weighting_details 'w = 1/[\s^2^(Fo^2^) + (0.0408P)^2^+1.4606P] where P = (Fo^2^+2Fc^2^)/3'
_refine_ls_weighting_scheme calc
_refine_ls_wR_factor_ref 0.156
_reflns_number_gt 2641
_reflns_number_total 3176
_reflns_threshold_expression I>2\s(I)
_cod_data_source_file na6157.cif
_cod_data_source_block I
_cod_original_sg_symbol_H-M 'P 21/a'
_cod_database_code 2201149
_cod_database_fobs_code 2201149

loop_
_symmetry_equiv_pos_as_xyz
x,y,z
1/2-x,1/2+y,-z
-x,-y,-z
1/2+x,1/2-y,z

loop_
_atom_site_label
_atom_site_fract_x
_atom_site_fract_y
_atom_site_fract_z
_atom_site_U_iso_or_equiv
_atom_site_adp_type
_atom_site_calc_flag
_atom_site_refinement_flags
_atom_site_occupancy
_atom_site_disorder_assembly
_atom_site_disorder_group
_atom_site_type_symbol
O1 0.42822(8) 0.6551(4) 0.0621(2) 0.0519(5) Uani d . 1.00 . . O
O2 0.67592(7) -0.1566(4) 0.46090(10) 0.0500(5) Uani d . 1.00 . . O
O3 0.61383(7) 0.1929(4) 0.53470(10) 0.0539(5) Uani d . 1.00 . . O
N4 0.43206(8) 0.2244(4) 0.0733(2) 0.0456(5) Uani d . 1.00 . . N
C5 0.18540(10) 0.6130(6) -0.2582(2) 0.0469(6) Uani d . 1.00 . . C
C6 0.19420(10) 0.4245(6) -0.1840(2) 0.0459(6) Uani d . 1.00 . . C
C7 0.24230(10) 0.4186(5) -0.1235(2) 0.0404(6) Uani d . 1.00 . . C
C8 0.28253(9) 0.6035(5) -0.1365(2) 0.0349(5) Uani d . 1.00 . . C
C9 0.27240(10) 0.7964(5) -0.2101(2) 0.0440(6) Uani d . 1.00 . . C
C10 0.22430(10) 0.7998(5) -0.2711(2) 0.0489(6) Uani d . 1.00 . . C
C11 0.33440(10) 0.6020(5) -0.0747(2) 0.0375(5) Uani d . 1.00 . . C
C12 0.35530(10) 0.4147(5) -0.0169(2) 0.0385(5) Uani d . 1.00 . . C
C13 0.40840(10) 0.4435(5) 0.0432(2) 0.0374(5) Uani d . 1.00 . . C
C14 0.48410(10) 0.2087(6) 0.1330(2) 0.0525(7) Uani d . 1.00 . . C
C15 0.47710(10) 0.0830(6) 0.2386(2) 0.0516(7) Uani d . 1.00 . . C
C16 0.53078(9) 0.0195(5) 0.2959(2) 0.0409(6) Uani d . 1.00 . . C
C17 0.56450(10) -0.1684(6) 0.2576(2) 0.0446(6) Uani d . 1.00 . . C
C18 0.61330(10) -0.2338(5) 0.3106(2) 0.0422(6) Uani d . 1.00 . . C
C19 0.62896(9) -0.1088(5) 0.4026(2) 0.0377(5) Uani d . 1.00 . . C
C20 0.59536(9) 0.0827(5) 0.4425(2) 0.0374(5) Uani d . 1.00 . . C
C21 0.54690(10) 0.1451(5) 0.3887(2) 0.0408(6) Uani d . 1.00 . . C
C22 0.70960(10) -0.3586(6) 0.4246(2) 0.0495(7) Uani d . 1.00 . . C
C23 0.58130(10) 0.3872(6) 0.5787(2) 0.0523(7) Uani d . 1.00 . . C
H4 0.4140 0.0695 0.0549 0.0547 Uiso calc . 1.00 . . H
H5 0.1526 0.6142 -0.3005 0.0562 Uiso calc . 1.00 . . H
H6 0.1670 0.2978 -0.1742 0.0551 Uiso calc . 1.00 . . H
H7 0.2479 0.2873 -0.0726 0.0485 Uiso calc . 1.00 . . H
H9 0.2987 0.9275 -0.2186 0.0527 Uiso calc . 1.00 . . H
H10 0.2182 0.9311 -0.3218 0.0587 Uiso calc . 1.00 . . H
H11 0.3554 0.7544 -0.0767 0.0450 Uiso calc . 1.00 . . H
H12 0.3361 0.2575 -0.0135 0.0462 Uiso calc . 1.00 . . H
H14A 0.4980 0.3760 0.1438 0.0629 Uiso calc . 1.00 . . H
H14B 0.5092 0.1120 0.0936 0.0629 Uiso calc . 1.00 . . H
H15A 0.4569 0.1949 0.2818 0.0619 Uiso calc . 1.00 . . H
H15B 0.4571 -0.0708 0.2279 0.0619 Uiso calc . 1.00 . . H
H17 0.5542 -0.2546 0.1941 0.0534 Uiso calc . 1.00 . . H
H18 0.6358 -0.3644 0.2833 0.0506 Uiso calc . 1.00 . . H
H21 0.5243 0.2759 0.4156 0.0490 Uiso calc . 1.00 . . H
H22A 0.6895 -0.5136 0.4242 0.0593 Uiso calc . 1.00 . . H
H22B 0.7409 -0.3748 0.4703 0.0593 Uiso calc . 1.00 . . H
H22C 0.7209 -0.3216 0.3550 0.0593 Uiso calc . 1.00 . . H
H23A 0.5462 0.3202 0.5937 0.0627 Uiso calc . 1.00 . . H
H23B 0.5985 0.4477 0.6421 0.0627 Uiso calc . 1.00 . . H
H23C 0.5773 0.5238 0.5298 0.0627 Uiso calc . 1.00 . . H

loop_
_atom_site_aniso_label
_atom_site_aniso_U_11
_atom_site_aniso_U_22
_atom_site_aniso_U_33
_atom_site_aniso_U_12
_atom_site_aniso_U_13
_atom_site_aniso_U_23
O1 0.0510(10) 0.0400(10) 0.0640(10) -0.0040(8) -0.0139(9) -0.0034(9)
O2 0.0405(9) 0.0620(10) 0.0468(10) 0.0141(9) -0.0136(8) -0.0122(9)
O3 0.0510(10) 0.0650(10) 0.0446(10) 0.0138(9) -0.0140(8) -0.0208(9)
N4 0.0390(10) 0.0400(10) 0.0570(10) -0.0034(9) -0.0161(10) 0.0050(10)
C5 0.0410(10) 0.056(2) 0.0440(10) 0.0100(10) -0.0070(10) -0.0050(10)
C6 0.0380(10) 0.053(2) 0.0460(10) -0.0010(10) -0.0010(10) -0.0010(10)
C7 0.0420(10) 0.0430(10) 0.0360(10) 0.0020(10) 0.0010(10) 0.0050(10)
C8 0.0400(10) 0.0350(10) 0.0290(10) 0.0042(10) 0.0002(9) -0.0034(9)
C9 0.0480(10) 0.0390(10) 0.0450(10) 0.0000(10) -0.0030(10) 0.0030(10)
C10 0.055(2) 0.048(2) 0.0430(10) 0.0070(10) -0.0090(10) 0.0080(10)
C11 0.0400(10) 0.0370(10) 0.0360(10) -0.0010(10) -0.0021(10) -0.0034(10)
C12 0.0380(10) 0.0370(10) 0.0400(10) -0.0030(10) -0.0032(10) -0.0010(10)
C13 0.0390(10) 0.0390(10) 0.0340(10) -0.0020(10) -0.0012(10) -0.0018(10)
C14 0.0360(10) 0.055(2) 0.066(2) -0.0050(10) -0.0140(10) 0.0120(10)
C15 0.0340(10) 0.077(2) 0.0430(10) 0.0050(10) -0.0070(10) -0.0070(10)
C16 0.0330(10) 0.054(2) 0.0350(10) -0.0020(10) -0.0030(10) 0.0010(10)
C17 0.0410(10) 0.056(2) 0.0370(10) -0.0040(10) -0.0060(10) -0.0090(10)
C18 0.0390(10) 0.0470(10) 0.0400(10) 0.0020(10) -0.0010(10) -0.0070(10)
C19 0.0320(10) 0.0440(10) 0.0370(10) -0.0012(10) -0.0042(9) 0.0010(10)
C20 0.0380(10) 0.0410(10) 0.0330(10) -0.0010(10) -0.0038(9) -0.0037(10)
C21 0.0360(10) 0.0490(10) 0.0370(10) 0.0070(10) -0.0008(10) -0.0020(10)
C22 0.0400(10) 0.055(2) 0.053(2) 0.0110(10) -0.0060(10) -0.0020(10)
C23 0.058(2) 0.052(2) 0.0460(10) 0.0040(10) -0.0020(10) -0.0140(10)

loop_
_atom_type_symbol
_atom_type_description
_atom_type_scat_dispersion_real
_atom_type_scat_dispersion_imag
_atom_type_scat_source
C C 0.018 0.009
;International Tables for Crystallography
(1992, Vol. C,)
;
H H 0.000 0.000
;International Tables for Crystallography
(1992, Vol. C)
;
O O 0.049 0.032
;International Tables for Crystallography
(1992, Vol. C)
;
N N 0.031 0.018
;International Tables for Crystallography
(1992, Vol. C)
;

loop_
_geom_angle_atom_site_label_1
_geom_angle_atom_site_label_2
_geom_angle_atom_site_label_3
_geom_angle_site_symmetry_2
_geom_angle_site_symmetry_3
_geom_angle
_geom_angle_publ_flag
C19 O2 C22 1_555 1_555 116.5(2) no
C20 O3 C23 1_555 1_555 117.7(2) no
C13 N4 C14 1_555 1_555 123.9(2) no
C13 N4 H4 1_555 1_555 118.0 no
C14 N4 H4 1_555 1_555 118.0 no
C6 C5 C10 1_555 1_555 119.8(2) no
C6 C5 H5 1_555 1_555 120.1 no
C10 C5 H5 1_555 1_555 120.1 no
C5 C6 C7 1_555 1_555 120.4(2) no
C5 C6 H6 1_555 1_555 119.8 no
C7 C6 H6 1_555 1_555 119.8 no
C6 C7 C8 1_555 1_555 120.6(2) no
C6 C7 H7 1_555 1_555 119.7 no
C8 C7 H7 1_555 1_555 119.7 no
C7 C8 C9 1_555 1_555 118.1(2) no
C7 C8 C11 1_555 1_555 122.3(2) no
C9 C8 C11 1_555 1_555 119.6(2) no
C8 C9 C10 1_555 1_555 120.9(2) no
C8 C9 H9 1_555 1_555 119.6 no
C10 C9 H9 1_555 1_555 119.5 no
C5 C10 C9 1_555 1_555 120.0(2) no
C5 C10 H10 1_555 1_555 120.0 no
C9 C10 H10 1_555 1_555 120.0 no
C8 C11 C12 1_555 1_555 127.8(2) no
C8 C11 H11 1_555 1_555 116.1 no
C12 C11 H11 1_555 1_555 116.1 no
C11 C12 C13 1_555 1_555 121.7(2) no
C11 C12 H12 1_555 1_555 119.2 no
C13 C12 H12 1_555 1_555 119.2 no
O1 C13 N4 1_555 1_555 123.7(2) no
O1 C13 C12 1_555 1_555 121.4(2) no
N4 C13 C12 1_555 1_555 114.9(2) no
N4 C14 C15 1_555 1_555 111.3(2) no
N4 C14 H14A 1_555 1_555 109.0 no
N4 C14 H14B 1_555 1_555 109.0 no
C15 C14 H14A 1_555 1_555 109.0 no
C15 C14 H14B 1_555 1_555 109.0 no
H14A C14 H14B 1_555 1_555 109.5 no
C14 C15 C16 1_555 1_555 113.6(2) no
C14 C15 H15A 1_555 1_555 108.4 no
C14 C15 H15B 1_555 1_555 108.4 no
C16 C15 H15A 1_555 1_555 108.4 no
C16 C15 H15B 1_555 1_555 108.4 no
H15A C15 H15B 1_555 1_555 109.5 no
C15 C16 C17 1_555 1_555 120.4(2) no
C15 C16 C21 1_555 1_555 121.2(2) no
C17 C16 C21 1_555 1_555 118.4(2) no
C16 C17 C18 1_555 1_555 121.2(2) no
C16 C17 H17 1_555 1_555 119.4 no
C18 C17 H17 1_555 1_555 119.4 no
C17 C18 C19 1_555 1_555 120.1(2) no
C17 C18 H18 1_555 1_555 120.0 no
C19 C18 H18 1_555 1_555 119.9 no
O2 C19 C18 1_555 1_555 125.1(2) no
O2 C19 C20 1_555 1_555 115.4(2) no
C18 C19 C20 1_555 1_555 119.5(2) no
O3 C20 C19 1_555 1_555 115.3(2) no
O3 C20 C21 1_555 1_555 125.1(2) no
C19 C20 C21 1_555 1_555 119.6(2) no
C16 C21 C20 1_555 1_555 121.2(2) no
C16 C21 H21 1_555 1_555 119.4 no
C20 C21 H21 1_555 1_555 119.4 no
O2 C22 H22A 1_555 1_555 109.5 no
O2 C22 H22B 1_555 1_555 109.5 no
O2 C22 H22C 1_555 1_555 109.5 no
H22A C22 H22B 1_555 1_555 109.5 no
H22A C22 H22C 1_555 1_555 109.5 no
H22B C22 H22C 1_555 1_555 109.5 no
O3 C23 H23A 1_555 1_555 109.5 no
O3 C23 H23B 1_555 1_555 109.5 no
O3 C23 H23C 1_555 1_555 109.5 no
H23A C23 H23B 1_555 1_555 109.5 no
H23A C23 H23C 1_555 1_555 109.5 no
H23B C23 H23C 1_555 1_555 109.5 no

loop_
_geom_bond_atom_site_label_1
_geom_bond_atom_site_label_2
_geom_bond_site_symmetry_1
_geom_bond_site_symmetry_2
_geom_bond_distance
_geom_bond_publ_flag
O1 C13 . . 1.231(3) yes
O2 C19 . . 1.369(3) no
O2 C22 . . 1.426(3) no
O3 C20 . . 1.367(3) no
O3 C23 . . 1.417(4) no
N4 C13 . . 1.337(3) yes
N4 C14 . . 1.461(3) yes
N4 H4 . . 0.950 no
C5 C6 . . 1.376(4) no
C5 C10 . . 1.378(4) no
C5 H5 . . 0.950 no
C6 C7 . . 1.385(3) no
C6 H6 . . 0.950 no
C7 C8 . . 1.395(3) no
C7 H7 . . 0.950 no
C8 C9 . . 1.392(3) no
C8 C11 . . 1.470(3) yes
C9 C10 . . 1.388(4) no
C9 H9 . . 0.950 no
C10 H10 . . 0.950 no
C11 C12 . . 1.319(3) yes
C11 H11 . . 0.950 no
C12 C13 . . 1.492(3) yes
C12 H12 . . 0.950 no
C14 C15 . . 1.505(4) yes
C14 H14A . . 0.950 no
C14 H14B . . 0.950 no
C15 C16 . . 1.518(3) yes
C15 H15A . . 0.950 no
C15 H15B . . 0.950 no
C16 C17 . . 1.382(4) no
C16 C21 . . 1.394(3) no
C17 C18 . . 1.393(3) no
C17 H17 . . 0.950 no
C18 C19 . . 1.382(3) no
C18 H18 . . 0.950 no
C19 C20 . . 1.401(3) no
C20 C21 . . 1.388(3) no
C21 H21 . . 0.950 no
C22 H22A . . 0.950 no
C22 H22B . . 0.950 no
C22 H22C . . 0.950 no
C23 H23A . . 0.950 no
C23 H23B . . 0.950 no
C23 H23C . . 0.950 no

loop_
_geom_hbond_atom_site_label_D
_geom_hbond_atom_site_label_H
_geom_hbond_atom_site_label_A
_geom_hbond_site_symmetry_A
_geom_hbond_distance_DH
_geom_hbond_distance_HA
_geom_hbond_distance_DA
_geom_hbond_angle_DHA
N4 H4 O1 1_545 0.95 2.20 2.990(3) 140

loop_
_cod_related_entry_id
_cod_related_entry_database
_cod_related_entry_code
1 ChemSpider 1710873
